data_4020199
loop_
_publ_author_name
'N. R. Conley'
'R. J. Hung'
'C. G. Willson'

_journal_name_full 'Journal of Organic Chemistry'
_journal_page_first 4553
_journal_page_last 4555
_journal_paper_doi 10.1021/jo048031q
_journal_volume 70
_journal_year 2005
_chemical_formula_sum 'C14 H11 Br N2 O3'
_chemical_formula_weight 335.16
_space_group_IT_number 14
_symmetry_cell_setting monoclinic
_symmetry_space_group_name_Hall '-P 2ybc'
_symmetry_space_group_name_H-M 'P 1 21/c 1'
_cell_angle_alpha 90.00
_cell_angle_beta 90.00(3)
_cell_angle_gamma 90.00
_cell_formula_units_Z 8
_cell_length_a 12.2959(2)
_cell_length_b 5.8414(1)
_cell_length_c 35.8324(7)
_cell_measurement_temperature 153(2)
_cell_volume 2573.67(8)
_diffrn_ambient_temperature 153(2)
_exptl_crystal_density_diffrn 1.730
_cod_depositor_comments
;
The following automatic conversions were performed:
'_symmetry_cell_setting' value 'Monoclinic' changed to 'monoclinic'
according to '/home/saulius/struct/CIF-dictionaries/cif_core.dic'
dictionary named 'cif_core.dic' version 2.4.1 from 2010-06-29.

Automatic conversion script
Id: cif_fix_enum 1527 2010-12-29 10:47:43Z saulius 
;
_cod_original_sg_symbol_H-M 'P 21/c'
_cod_database_code 4020199

loop_
_symmetry_equiv_pos_as_xyz
'x, y, z'
'-x, y+1/2, -z+1/2'
'-x, -y, -z'
'x, -y-1/2, z-1/2'

loop_
_atom_site_label
_atom_site_type_symbol
_atom_site_fract_x
_atom_site_fract_y
_atom_site_fract_z
_atom_site_U_iso_or_equiv
_atom_site_adp_type
_atom_site_occupancy
_atom_site_symmetry_multiplicity
_atom_site_calc_flag
_atom_site_refinement_flags
_atom_site_disorder_assembly
_atom_site_disorder_group
Br1 Br 0.43547(4) 0.28970(6) 0.660132(12) 0.03080(11) Uani 1 1 d . . .
N1 N 0.6935(2) 0.8028(4) 0.51423(8) 0.0196(7) Uani 1 1 d . . .
C2 C 0.8057(3) 0.7622(5) 0.51071(11) 0.0210(9) Uani 1 1 d . . .
C3 C 0.8223(3) 0.6288(5) 0.47585(10) 0.0221(9) Uani 1 1 d . . .
H3 H 0.8738 0.7001 0.4594 0.027 Uiso 1 1 d R . .
C4 C 0.8529(3) 0.3753(5) 0.48515(10) 0.0248(9) Uani 1 1 d . . .
H4 H 0.9109 0.3574 0.5029 0.030 Uiso 1 1 d R . .
C5 C 0.8665(3) 0.2523(5) 0.44854(10) 0.0256(10) Uani 1 1 d . . .
H5 H 0.9336 0.2039 0.4373 0.031 Uiso 1 1 d R . .
C6 C 0.7693(3) 0.2237(5) 0.43484(12) 0.0285(10) Uani 1 1 d . . .
H6 H 0.7502 0.1506 0.4118 0.034 Uiso 1 1 d R . .
C7 C 0.6927(3) 0.3334(6) 0.46287(10) 0.0253(9) Uani 1 1 d . . .
H7 H 0.6188 0.2808 0.4620 0.030 Uiso 1 1 d R . .
C8 C 0.7073(3) 0.5984(5) 0.45840(10) 0.0229(9) Uani 1 1 d . . .
H8 H 0.7033 0.6497 0.4330 0.027 Uiso 1 1 d R . .
C9 C 0.6307(4) 0.7251(6) 0.48427(11) 0.0252(10) Uani 1 1 d . . .
O10 O 0.74739(19) 0.2923(3) 0.49746(7) 0.0241(6) Uani 1 1 d . . .
O11 O 0.8725(2) 0.8187(4) 0.53371(8) 0.0365(7) Uani 1 1 d . . .
O12 O 0.5344(2) 0.7562(4) 0.48128(8) 0.0283(8) Uani 1 1 d . . .
N13 N 0.6491(2) 0.9120(5) 0.54525(8) 0.0229(8) Uani 1 1 d . . .
C14 C 0.6006(3) 0.7662(5) 0.57202(10) 0.0199(8) Uani 1 1 d . . .
C15 C 0.5132(3) 0.8439(6) 0.59300(10) 0.0236(9) Uani 1 1 d . . .
H15 H 0.4850 0.9952 0.5890 0.028 Uiso 1 1 d R . .
C16 C 0.4667(3) 0.7055(6) 0.61963(9) 0.0235(9) Uani 1 1 d . . .
H16 H 0.4047 0.7567 0.6336 0.028 Uiso 1 1 d R . .
C17 C 0.5071(3) 0.4895(5) 0.62579(9) 0.0235(9) Uani 1 1 d . . .
C18 C 0.5961(3) 0.4110(5) 0.60570(10) 0.0253(9) Uani 1 1 d . . .
H18 H 0.6239 0.2599 0.6102 0.030 Uiso 1 1 d R . .
C19 C 0.6423(3) 0.5493(5) 0.57924(10) 0.0235(9) Uani 1 1 d . . .
H19 H 0.7043 0.4959 0.5655 0.028 Uiso 1 1 d R . .
Br1' Br 1.08077(4) 0.77111(6) 0.414204(12) 0.02785(11) Uani 1 1 d . . .
N1' N 0.8250(2) 0.1987(4) 0.27209(8) 0.0203(7) Uani 1 1 d . . .
C2' C 0.7123(3) 0.2089(5) 0.27009(10) 0.0225(8) Uani 1 1 d . . .
C3' C 0.6827(3) 0.3250(5) 0.23382(10) 0.0212(9) Uani 1 1 d . . .
H3' H 0.6358 0.2325 0.2186 0.025 Uiso 1 1 d R . .
C4' C 0.6364(3) 0.5693(5) 0.24126(10) 0.0242(9) Uani 1 1 d . . .
H4' H 0.5793 0.5775 0.2595 0.029 Uiso 1 1 d R . .
C5' C 0.6116(3) 0.6744(5) 0.20389(11) 0.0270(10) Uani 1 1 d . . .
H5' H 0.5412 0.6971 0.1929 0.032 Uiso 1 1 d R . .
C6' C 0.7068(3) 0.7245(6) 0.18842(12) 0.0304(10) Uani 1 1 d . . .
H6' H 0.7202 0.7953 0.1647 0.036 Uiso 1 1 d R . .
C7' C 0.7912(3) 0.6502(5) 0.21684(10) 0.0253(9) Uani 1 1 d . . .
H7' H 0.8608 0.7239 0.2150 0.030 Uiso 1 1 d R . .
C8' C 0.7932(3) 0.3818(5) 0.21531(10) 0.0209(9) Uani 1 1 d . . .
H8' H 0.8004 0.3239 0.1904 0.025 Uiso 1 1 d R . .
C9' C 0.8774(3) 0.2848(6) 0.24103(12) 0.0190(10) Uani 1 1 d . . .
O10' O 0.73559(19) 0.6861(4) 0.25185(7) 0.0253(6) Uani 1 1 d . . .
O11' O 0.6515(2) 0.1460(4) 0.29465(8) 0.0319(7) Uani 1 1 d . . .
O12' O 0.9759(2) 0.2880(4) 0.23745(8) 0.0252(7) Uani 1 1 d . . .
N13' N 0.8794(3) 0.1078(5) 0.30305(9) 0.0234(8) Uani 1 1 d . . .
C14' C 0.9263(3) 0.2694(5) 0.32758(9) 0.0198(8) Uani 1 1 d . . .
C15' C 1.0151(3) 0.2062(5) 0.34836(9) 0.0206(8) Uani 1 1 d . . .
H15' H 1.0462 0.0573 0.3445 0.025 Uiso 1 1 d R . .
C16' C 1.0610(3) 0.3508(5) 0.37420(9) 0.0232(8) Uani 1 1 d . . .
H16' H 1.1227 0.3040 0.3887 0.028 Uiso 1 1 d R . .
C17' C 1.0164(3) 0.5655(5) 0.37954(9) 0.0205(8) Uani 1 1 d . . .
C18' C 0.9252(3) 0.6309(5) 0.35946(9) 0.0243(8) Uani 1 1 d . . .
H18' H 0.8930 0.7780 0.3641 0.029 Uiso 1 1 d R . .
C19' C 0.8798(3) 0.4846(5) 0.33360(10) 0.0238(9) Uani 1 1 d . . .
H19' H 0.8173 0.5286 0.3193 0.029 Uiso 1 1 d R . .
H13' H 0.915(3) 0.003(5) 0.2934(10) 0.041(13) Uiso 1 1 d . . .
H13 H 0.609(2) 1.029(5) 0.5409(9) 0.022(10) Uiso 1 1 d . . .

loop_
_atom_site_aniso_label
_atom_site_aniso_U_11
_atom_site_aniso_U_22
_atom_site_aniso_U_33
_atom_site_aniso_U_23
_atom_site_aniso_U_13
_atom_site_aniso_U_12
Br1 0.0390(3) 0.02637(18) 0.0270(2) 0.00122(18) 0.0073(2) 0.0001(2)
N1 0.0214(18) 0.0182(15) 0.0193(17) -0.0073(14) -0.0016(14) 0.0002(14)
C2 0.017(2) 0.0161(18) 0.030(2) 0.0021(17) 0.0007(19) -0.0013(16)
C3 0.022(2) 0.0211(19) 0.023(2) 0.0019(16) 0.0042(18) -0.0021(16)
C4 0.018(2) 0.0251(19) 0.032(2) 0.0054(18) -0.0051(19) 0.0056(17)
C5 0.030(2) 0.026(2) 0.022(2) 0.0020(17) 0.0120(19) 0.0075(18)
C6 0.031(3) 0.027(2) 0.028(2) -0.0085(19) 0.001(2) 0.0070(19)
C7 0.019(2) 0.031(2) 0.026(2) -0.0049(18) -0.0027(19) -0.0039(17)
C8 0.029(2) 0.025(2) 0.015(2) -0.0033(16) 0.0008(18) 0.0045(17)
C9 0.042(3) 0.0126(18) 0.021(2) 0.0052(17) -0.010(2) 0.000(2)
O10 0.0256(15) 0.0190(12) 0.0276(16) 0.0047(12) 0.0036(13) -0.0010(12)
O11 0.0269(16) 0.0378(16) 0.0448(18) -0.0093(13) -0.0154(14) -0.0033(13)
O12 0.0141(16) 0.0331(16) 0.0377(18) -0.0031(12) -0.0083(13) 0.0079(12)
N13 0.032(2) 0.0155(17) 0.021(2) 0.0015(14) 0.0004(16) 0.0035(15)
C14 0.019(2) 0.0218(18) 0.0192(19) -0.0035(16) -0.0102(17) -0.0059(17)
C15 0.028(2) 0.0208(19) 0.022(2) 0.0000(16) -0.0013(19) 0.0039(17)
C16 0.020(2) 0.0302(19) 0.020(2) -0.0077(17) 0.0007(17) 0.0035(17)
C17 0.030(2) 0.0180(19) 0.023(2) -0.0009(16) -0.0020(19) -0.0029(16)
C18 0.028(2) 0.0188(18) 0.029(2) 0.0032(17) -0.0064(19) 0.0023(17)
C19 0.025(2) 0.0197(18) 0.026(2) -0.0030(17) 0.0027(19) 0.0020(16)
Br1' 0.0333(2) 0.02494(19) 0.0253(2) 0.00008(16) -0.0048(2) 0.0020(2)
N1' 0.0175(18) 0.0210(15) 0.0225(18) 0.0021(14) -0.0011(14) 0.0011(14)
C2' 0.018(2) 0.0213(18) 0.029(2) -0.0029(18) 0.0004(18) 0.0027(17)
C3' 0.016(2) 0.0255(19) 0.022(2) 0.0006(17) -0.0029(17) -0.0050(16)
C4' 0.015(2) 0.035(2) 0.022(2) 0.0006(18) 0.0000(18) 0.0062(17)
C5' 0.020(2) 0.0262(19) 0.035(3) 0.0016(18) -0.0029(19) 0.0072(17)
C6' 0.029(2) 0.031(2) 0.031(2) 0.008(2) -0.005(2) 0.005(2)
C7' 0.016(2) 0.025(2) 0.035(3) 0.0014(18) 0.0041(19) -0.0031(17)
C8' 0.019(2) 0.0233(19) 0.021(2) 0.0006(16) 0.0003(18) 0.0013(17)
C9' 0.020(2) 0.0160(19) 0.021(2) -0.0030(17) -0.0021(19) 0.0003(19)
O10' 0.0206(15) 0.0295(13) 0.0260(16) -0.0046(12) 0.0003(12) 0.0000(12)
O11' 0.0178(15) 0.0367(15) 0.0411(19) 0.0065(14) 0.0111(14) 0.0018(12)
O12' 0.0197(15) 0.0231(14) 0.0329(17) 0.0026(13) -0.0002(14) 0.0022(13)
N13' 0.026(2) 0.0204(17) 0.0239(19) -0.0002(15) -0.0047(16) 0.0040(15)
C14' 0.0192(19) 0.0223(17) 0.0178(19) 0.0031(15) 0.0009(18) -0.002(2)
C15' 0.021(2) 0.0201(16) 0.021(2) 0.0056(16) 0.0045(17) 0.0053(16)
C16' 0.017(2) 0.0254(18) 0.028(2) 0.0029(16) -0.0001(19) 0.0034(18)
C17' 0.025(2) 0.0205(18) 0.016(2) 0.0017(15) -0.0002(18) 0.0010(16)
C18' 0.027(2) 0.0195(16) 0.026(2) 0.0010(15) 0.004(2) 0.0030(18)
C19' 0.020(2) 0.0237(18) 0.028(2) 0.0037(18) -0.0002(18) 0.0060(15)

loop_
_geom_bond_atom_site_label_1
_geom_bond_atom_site_label_2
_geom_bond_distance
_geom_bond_site_symmetry_2
_geom_bond_publ_flag
Br1 C17 1.911(3) . ?
N1 N13 1.393(4) . ?
N1 C9 1.398(5) . ?
N1 C2 1.405(4) . ?
C2 O11 1.210(4) . ?
C2 C3 1.486(5) . ?
C3 C8 1.555(5) . ?
C3 C4 1.564(4) . ?
C3 H3 0.9600 . ?
C4 O10 1.454(4) . ?
C4 C5 1.505(5) . ?
C4 H4 0.9600 . ?
C5 C6 1.303(5) . ?
C5 H5 0.9600 . ?
C6 C7 1.518(5) . ?
C6 H6 0.9600 . ?
C7 O10 1.431(4) . ?
C7 C8 1.567(4) . ?
C7 H7 0.9600 . ?
C8 C9 1.515(5) . ?
C8 H8 0.9601 . ?
C9 O12 1.202(5) . ?
N13 C14 1.415(4) . ?
N13 H13 0.86(3) . ?
C14 C15 1.387(5) . ?
C14 C19 1.391(4) . ?
C15 C16 1.375(5) . ?
C15 H15 0.9600 . ?
C16 C17 1.374(4) . ?
C16 H16 0.9600 . ?
C17 C18 1.387(4) . ?
C18 C19 1.369(4) . ?
C18 H18 0.9600 . ?
C19 H19 0.9601 . ?
Br1' C17' 1.901(3) . ?
N1' C9' 1.380(5) . ?
N1' C2' 1.389(4) . ?
N1' N13' 1.400(4) . ?
C2' O11' 1.212(4) . ?
C2' C3' 1.511(5) . ?
C3' C8' 1.548(4) . ?
C3' C4' 1.560(4) . ?
C3' H3' 0.9599 . ?
C4' O10' 1.448(4) . ?
C4' C5' 1.504(5) . ?
C4' H4' 0.9600 . ?
C5' C6' 1.327(5) . ?
C5' H5' 0.9600 . ?
C6' C7' 1.517(5) . ?
C6' H6' 0.9600 . ?
C7' O10' 1.444(4) . ?
C7' C8' 1.569(4) . ?
C7' H7' 0.9600 . ?
C8' C9' 1.498(5) . ?
C8' H8' 0.9600 . ?
C9' O12' 1.219(4) . ?
N13' C14' 1.413(4) . ?
N13' H13' 0.83(3) . ?
C14' C15' 1.372(4) . ?
C14' C19' 1.397(4) . ?
C15' C16' 1.375(4) . ?
C15' H15' 0.9599 . ?
C16' C17' 1.382(4) . ?
C16' H16' 0.9600 . ?
C17' C18' 1.387(4) . ?
C18' C19' 1.379(4) . ?
C18' H18' 0.9601 . ?
C19' H19' 0.9599 . ?
